data_7717886
loop_
_publ_author_name
'Sahoo, Amiya Kumar'
'Dash, Rageshree'
'Agarwala, Suraj'
'Purohit, Chandra Shekhar'
'Doddi, Adinarayana'

_publ_section_title
;
 Cationic and Neutral Ruthenium(II) Complexes bearing Silyl-Phosphines;
 Synthesis, Structures, and Catalytic Studies in Selective Hydroboration
 of Carbonyl Compounds
;
_journal_name_full 'Dalton Transactions'
_journal_paper_doi 10.1039/D4DT03550J
_journal_year 2025
_chemical_formula_moiety 'C30 H35 Cl2 P Ru Si'
_chemical_formula_sum 'C30 H35 Cl2 P Ru Si'
_chemical_formula_weight 626.61
_space_group_crystal_system orthorhombic
_space_group_IT_number 33
_space_group_name_Hall 'P 2c -2n'
_space_group_name_H-M_alt 'P n a 21'
_atom_sites_solution_hydrogens geom
_atom_sites_solution_primary dual
_audit_creation_date 2024-09-24
_audit_creation_method
;
Olex2 1.5
(compiled 2024.02.16 svn.r378c4104 for OlexSys, GUI svn.r6928)
;
_audit_update_record
;
2024-09-27 deposited with the CCDC.	2025-01-24 downloaded from the CCDC.
;
_cell_angle_alpha 90
_cell_angle_beta 90
_cell_angle_gamma 90
_cell_formula_units_Z 4
_cell_length_a 9.7686(2)
_cell_length_b 27.1132(6)
_cell_length_c 12.3737(3)
_cell_measurement_reflns_used 6555
_cell_measurement_temperature 99.98
_cell_measurement_theta_max 75.1420
_cell_measurement_theta_min 4.7930
_cell_volume 3277.27(13)
_computing_cell_refinement 'CrysAlisPro 1.171.40.67a (Rigaku OD, 2019)'
_computing_data_collection 'CrysAlisPro 1.171.40.67a (Rigaku OD, 2019)'
_computing_data_reduction 'CrysAlisPro 1.171.40.67a (Rigaku OD, 2019)'
_computing_molecular_graphics 'Olex2 1.5 (Dolomanov et al., 2009)'
_computing_publication_material 'Olex2 1.5 (Dolomanov et al., 2009)'
_computing_structure_refinement 'SHELXL 2019/2 (Sheldrick, 2015)'
_computing_structure_solution 'SHELXT 2018/2 (Sheldrick, 2018)'
_diffrn_ambient_environment N~2~
_diffrn_ambient_temperature 99.98
_diffrn_detector 'Hybrid Pixel Array Detector'
_diffrn_detector_area_resol_mean 5.8140
_diffrn_detector_type 'Pilatus 200K'
_diffrn_measured_fraction_theta_full 0.9853
_diffrn_measured_fraction_theta_max 0.8344
_diffrn_measurement_details
;
List of Runs (angles in degrees, time in seconds):

  # Type    Start    End  Width  t~exp~   \w     \q     \k     \f   Frames
#--------------------------------------------------------------------------
  1  \w    -54.00   3.00   0.50    4.00    --  -38.50  65.00 -49.00  114
  2  \w    -66.00 -23.00   0.50    4.00    --  -38.50 -65.00 174.00   86
  3  \w     73.00  98.00   0.50    4.00    --   49.06  65.00 -49.00   50
  4  \w     32.00  65.00   0.50    4.00    --   49.06 -65.00 174.00   66
  5  \w     68.00 121.00   0.50   16.00    --  106.83 -65.00 174.00  106
  6  \w    112.00 166.00   0.50   16.00    --  106.83  65.00 -49.00  108
  7  \w    -39.00  22.00   0.50    4.00    --  -38.50  37.00-150.00  122
  8  \w     46.00  95.00   0.50    4.00    --   49.06  37.00  30.00   98
  9  \w     29.00  91.00   0.50    4.00    --   49.06-125.00-180.00  124
 10  \w     49.00 109.00   0.50   16.00    --  106.83-125.00-150.00  120
 11  \w     82.00 109.00   0.50   16.00    --  106.83-125.00  90.00   54
 12  \w    108.00 169.00   0.50   16.00    --  106.83  45.00  30.00  122
 13  \w     44.00  78.00   0.50   16.00    --  106.83-125.00  90.00   68
 14  \w     47.00  72.00   0.50   16.00    --  106.83 -94.00  30.00   50
 15  \w     42.00 110.00   0.50   16.00    --  106.83 -45.00 -90.00  136
 16  \w    102.00 152.00   0.50   16.00    --  106.83  61.00-120.00  100
;
_diffrn_measurement_device 'four-circle diffractometer'
_diffrn_measurement_device_type 'SuperNova, Dual, Cu at home/near, Pilatus 200K'
_diffrn_measurement_method '\w scans'
_diffrn_orient_matrix_type 'CrysAlisPro convention (1999,Acta A55,543-557)'
_diffrn_orient_matrix_UB_11 -0.0197046000
_diffrn_orient_matrix_UB_12 0.0453441000
_diffrn_orient_matrix_UB_13 0.1111627000
_diffrn_orient_matrix_UB_21 -0.0420617000
_diffrn_orient_matrix_UB_22 0.0790336000
_diffrn_orient_matrix_UB_23 -0.0558764000
_diffrn_orient_matrix_UB_31 -0.0327212000
_diffrn_orient_matrix_UB_32 -0.1287136000
_diffrn_orient_matrix_UB_33 0.0049146000
_diffrn_radiation_monochromator mirror
_diffrn_radiation_probe x-ray
_diffrn_radiation_type 'Cu K\a'
_diffrn_radiation_wavelength 1.54184
_diffrn_reflns_av_R_equivalents 0.0679
_diffrn_reflns_av_unetI/netI 0.0612
_diffrn_reflns_Laue_measured_fraction_full 0.984
_diffrn_reflns_Laue_measured_fraction_max 0.955
_diffrn_reflns_limit_h_max 11
_diffrn_reflns_limit_h_min -12
_diffrn_reflns_limit_k_max 29
_diffrn_reflns_limit_k_min -33
_diffrn_reflns_limit_l_max 15
_diffrn_reflns_limit_l_min -14
_diffrn_reflns_number 14237
_diffrn_reflns_point_group_measured_fraction_full 0.890
_diffrn_reflns_point_group_measured_fraction_max 0.845
_diffrn_reflns_theta_full 67.684
_diffrn_reflns_theta_max 77.825
_diffrn_reflns_theta_min 4.812
_diffrn_source 'micro-focus sealed X-ray tube'
_diffrn_source_type 'SuperNova (Cu) X-ray Source'
_exptl_absorpt_coefficient_mu 6.292
_exptl_absorpt_correction_T_max 1.00000
_exptl_absorpt_correction_T_min 0.75081
_exptl_absorpt_correction_type multi-scan
_exptl_absorpt_process_details
;
CrysAlisPro 1.171.40.67a (Rigaku Oxford Diffraction, 2019)
Empirical absorption correction using spherical harmonics,
 implemented in SCALE3 ABSPACK scaling algorithm.
;
_exptl_crystal_colour 'clear light red'
_exptl_crystal_colour_lustre clear
_exptl_crystal_colour_modifier light
_exptl_crystal_colour_primary red
_exptl_crystal_density_diffrn 1.270
_exptl_crystal_description block
_exptl_crystal_F_000 1288
_exptl_crystal_preparation 'As per the reaction scheme'
_exptl_crystal_recrystallization_method 'Vapour diffusion method'
_exptl_crystal_size_max 0.26
_exptl_crystal_size_mid 0.24
_exptl_crystal_size_min 0.22
_refine_diff_density_max 1.441
_refine_diff_density_min -1.427
_refine_diff_density_rms 0.158
_refine_ls_abs_structure_details
;
 Flack x determined using 1896 quotients [(I+)-(I-)]/[(I+)+(I-)]
 (Parsons, Flack and Wagner, Acta Cryst. B69 (2013) 249-259).
;
_refine_ls_abs_structure_Flack 0.077(13)
_refine_ls_extinction_method none
_refine_ls_goodness_of_fit_ref 1.087
_refine_ls_hydrogen_treatment constr
_refine_ls_matrix_type full
_refine_ls_number_parameters 315
_refine_ls_number_reflns 5911
_refine_ls_number_restraints 1
_refine_ls_restrained_S_all 1.087
_refine_ls_R_factor_all 0.0793
_refine_ls_R_factor_gt 0.0746
_refine_ls_shift/su_max 0.001
_refine_ls_shift/su_mean 0.000
_refine_ls_structure_factor_coef Fsqd
_refine_ls_weighting_details 'w=1/[\s^2^(Fo^2^)+(0.1057P)^2^+14.9026P] where P=(Fo^2^+2Fc^2^)/3'
_refine_ls_weighting_scheme calc
_refine_ls_wR_factor_gt 0.1957
_refine_ls_wR_factor_ref 0.1995
_reflns_Friedel_coverage 0.688
_reflns_Friedel_fraction_full 0.786
_reflns_Friedel_fraction_max 0.723
_reflns_number_gt 5419
_reflns_number_total 5911
_reflns_threshold_expression 'I > 2\s(I)'
_cod_data_source_file d4dt03550j3.cif
_cod_data_source_block ska-ad-as-589
_cod_database_code 7717886
_shelx_shelxl_version_number 2019/2
_chemical_oxdiff_formula 'C H Si P Ru Cl'
_chemical_oxdiff_usercomment 'light red block'
_shelx_space_group_comment
;
The symmetry employed for this shelxl refinement is uniquely defined
by the following loop, which should always be used as a source of
symmetry information in preference to the above space-group names.
They are only intended as comments.
;
_shelx_estimated_absorpt_t_max 0.338
_shelx_estimated_absorpt_t_min 0.292
_olex2_refinement_description
;
1. Fixed Uiso
 At 1.2 times of:
  All C(H) groups, All Si(H) groups
 At 1.5 times of:
  All C(H,H,H) groups
2. Uiso/Uaniso restraints and constraints
Uanis(C5) = Uanis(C4)
3.a Ternary CH refined with riding coordinates:
 Si1(H1), C7(H7)
3.b Aromatic/amide H refined with riding coordinates:
 C2(H2), C3(H3), C5(H5), C6(H6), C13(H13), C14(H14), C15(H15), C16(H16),
 C18(H18), C19(H19), C20(H20), C21(H21), C22(H22), C24(H24), C25(H25), C26(H26),
  C27(H27), C28(H28)
3.c Idealised Me refined as rotating group:
 C8(H8a,H8b,H8c), C9(H9a,H9b,H9c), C10(H10a,H10b,H10c), C29(H29a,H29b,H29c),
 C30(H30a,H30b,H30c)
;
_olex2_exptl_crystal_mounting_method 'Mounted on a nylon loop'
_olex2_submission_special_instructions 'No special instructions were received'
_oxdiff_exptl_absorpt_empirical_details
;
Empirical correction (ABSPACK) includes:
- Absorption correction using spherical harmonics
- Frame scaling
;
_oxdiff_exptl_absorpt_empirical_full_max 2.597
_oxdiff_exptl_absorpt_empirical_full_min 0.665

loop_
_space_group_symop_operation_xyz
'x, y, z'
'-x, -y, z+1/2'
'x+1/2, -y+1/2, z'
'-x+1/2, y+1/2, z+1/2'

loop_
_atom_site_label
_atom_site_type_symbol
_atom_site_fract_x
_atom_site_fract_y
_atom_site_fract_z
_atom_site_U_iso_or_equiv
_atom_site_adp_type
_atom_site_occupancy
_atom_site_site_symmetry_order
_atom_site_calc_flag
_atom_site_refinement_flags_posn
_atom_site_refinement_flags_adp
_atom_site_refinement_flags_occupancy
_atom_site_disorder_assembly
_atom_site_disorder_group
Ru1 Ru 0.81103(7) 0.52737(3) 0.36541(9) 0.0327(3) Uani 1 1 d . . . . .
Cl1 Cl 0.8966(3) 0.59688(12) 0.4656(3) 0.0420(7) Uani 1 1 d . . . . .
Cl2 Cl 1.0144(3) 0.53045(11) 0.2592(3) 0.0386(7) Uani 1 1 d . . . . .
P1 P 0.7258(3) 0.58562(10) 0.2403(2) 0.0288(6) Uani 1 1 d . . . . .
Si1 Si 0.5961(3) 0.66222(12) 0.0222(3) 0.0383(7) Uani 1 1 d . . . . .
H1 H 0.583984 0.671560 0.099779 0.046 Uiso 1 1 calc R U . . .
C1 C 0.8050(12) 0.4449(4) 0.3437(13) 0.044(4) Uani 1 1 d . . . . .
C2 C 0.8681(13) 0.4578(4) 0.4445(10) 0.036(3) Uani 1 1 d . . . . .
H2 H 0.957299 0.445437 0.458757 0.043 Uiso 1 1 calc R U . . .
C3 C 0.8069(11) 0.4872(5) 0.5222(10) 0.035(3) Uani 1 1 d . . . . .
H3 H 0.852453 0.493671 0.588565 0.042 Uiso 1 1 calc R U . . .
C4 C 0.6722(11) 0.5082(5) 0.5015(11) 0.0362(18) Uani 1 1 d . . . . .
C5 C 0.6095(11) 0.4963(5) 0.4023(10) 0.0362(18) Uani 1 1 d . . . . .
H5 H 0.521853 0.509544 0.385931 0.043 Uiso 1 1 calc R U . . .
C6 C 0.6760(13) 0.4643(4) 0.3249(13) 0.042(3) Uani 1 1 d . . . . .
H6 H 0.630018 0.456430 0.259503 0.051 Uiso 1 1 calc R U . . .
C7 C 0.8817(14) 0.4100(5) 0.2644(15) 0.051(3) Uani 1 1 d . . . . .
H7 H 0.956830 0.429375 0.229642 0.061 Uiso 1 1 calc R U . . .
C8 C 0.7896(19) 0.3921(6) 0.1774(16) 0.061(4) Uani 1 1 d . . . . .
H8A H 0.715073 0.372774 0.209229 0.092 Uiso 1 1 calc R U . . .
H8B H 0.841664 0.371343 0.127195 0.092 Uiso 1 1 calc R U . . .
H8C H 0.751442 0.420350 0.138272 0.092 Uiso 1 1 calc R U . . .
C9 C 0.9480(17) 0.3672(6) 0.3271(15) 0.061(4) Uani 1 1 d . . . . .
H9A H 0.999734 0.380314 0.388541 0.091 Uiso 1 1 calc R U . . .
H9B H 1.009985 0.349025 0.279173 0.091 Uiso 1 1 calc R U . . .
H9C H 0.876455 0.344873 0.353549 0.091 Uiso 1 1 calc R U . . .
C10 C 0.6069(17) 0.5414(6) 0.5814(14) 0.055(4) Uani 1 1 d . . . . .
H10A H 0.669730 0.568322 0.599291 0.083 Uiso 1 1 calc R U . . .
H10B H 0.585203 0.522696 0.647027 0.083 Uiso 1 1 calc R U . . .
H10C H 0.522439 0.554995 0.550783 0.083 Uiso 1 1 calc R U . . .
C11 C 0.7166(11) 0.5661(4) 0.0973(11) 0.033(3) Uani 1 1 d . . . . .
C12 C 0.6716(12) 0.5978(4) 0.0133(13) 0.039(3) Uani 1 1 d . . . . .
C13 C 0.6807(11) 0.5799(5) -0.0911(11) 0.035(3) Uani 1 1 d . . . . .
H13 H 0.650424 0.600354 -0.148624 0.042 Uiso 1 1 calc R U . . .
C14 C 0.7319(11) 0.5333(4) -0.1162(9) 0.032(2) Uani 1 1 d . . . . .
H14 H 0.736499 0.522427 -0.189129 0.038 Uiso 1 1 calc R U . . .
C15 C 0.7764(11) 0.5030(4) -0.0319(11) 0.036(2) Uani 1 1 d . . . . .
H15 H 0.812580 0.471174 -0.047060 0.043 Uiso 1 1 calc R U . . .
C16 C 0.7675(11) 0.5194(4) 0.0740(11) 0.033(2) Uani 1 1 d . . . . .
H16 H 0.796635 0.498593 0.131223 0.039 Uiso 1 1 calc R U . . .
C17 C 0.5496(11) 0.6024(4) 0.2785(10) 0.032(2) Uani 1 1 d . . . . .
C18 C 0.4396(12) 0.5897(4) 0.2124(11) 0.035(3) Uani 1 1 d . . . . .
H18 H 0.454524 0.574085 0.144704 0.042 Uiso 1 1 calc R U . . .
C19 C 0.3066(11) 0.6005(4) 0.2475(12) 0.038(3) Uani 1 1 d . . . . .
H19 H 0.230642 0.591866 0.203506 0.045 Uiso 1 1 calc R U . . .
C20 C 0.2852(12) 0.6232(5) 0.3448(11) 0.042(3) Uani 1 1 d . . . . .
H20 H 0.194655 0.630464 0.367770 0.050 Uiso 1 1 calc R U . . .
C21 C 0.3942(14) 0.6357(5) 0.4090(12) 0.043(3) Uani 1 1 d . . . . .
H21 H 0.379322 0.651573 0.476418 0.052 Uiso 1 1 calc R U . . .
C22 C 0.5274(12) 0.6248(4) 0.3751(14) 0.041(3) Uani 1 1 d . . . . .
H22 H 0.602867 0.633169 0.419985 0.049 Uiso 1 1 calc R U . . .
C23 C 0.8274(11) 0.6432(4) 0.2278(12) 0.038(3) Uani 1 1 d . . . . .
C24 C 0.9431(14) 0.6410(5) 0.1621(13) 0.049(3) Uani 1 1 d . . . . .
H24 H 0.962155 0.611636 0.122866 0.059 Uiso 1 1 calc R U . . .
C25 C 1.0294(16) 0.6803(6) 0.1532(16) 0.063(5) Uani 1 1 d . . . . .
H25 H 1.107767 0.677855 0.108091 0.075 Uiso 1 1 calc R U . . .
C26 C 1.0051(18) 0.7232(6) 0.2083(19) 0.072(6) Uani 1 1 d . . . . .
H26 H 1.066622 0.750267 0.203289 0.086 Uiso 1 1 calc R U . . .
C27 C 0.884(2) 0.7262(5) 0.2740(16) 0.072(6) Uani 1 1 d . . . . .
H27 H 0.863409 0.755724 0.312277 0.086 Uiso 1 1 calc R U . . .
C28 C 0.7953(16) 0.6858(5) 0.2814(14) 0.052(4) Uani 1 1 d . . . . .
H28 H 0.713911 0.687934 0.323224 0.063 Uiso 1 1 calc R U . . .
C29 C 0.4248(13) 0.6618(5) -0.0473(15) 0.051(4) Uani 1 1 d . . . . .
H29A H 0.437343 0.654619 -0.124229 0.076 Uiso 1 1 calc R U . . .
H29B H 0.381245 0.694168 -0.039047 0.076 Uiso 1 1 calc R U . . .
H29C H 0.366424 0.636450 -0.014651 0.076 Uiso 1 1 calc R U . . .
C30 C 0.7147(16) 0.7065(6) -0.0443(17) 0.061(4) Uani 1 1 d . . . . .
H30A H 0.733684 0.695499 -0.118163 0.091 Uiso 1 1 calc R U . . .
H30B H 0.800455 0.708161 -0.003365 0.091 Uiso 1 1 calc R U . . .
H30C H 0.672279 0.739281 -0.046235 0.091 Uiso 1 1 calc R U . . .

loop_
_atom_site_aniso_label
_atom_site_aniso_U_11
_atom_site_aniso_U_22
_atom_site_aniso_U_33
_atom_site_aniso_U_23
_atom_site_aniso_U_13
_atom_site_aniso_U_12
Ru1 0.0198(4) 0.0344(4) 0.0438(5) 0.0053(5) -0.0017(4) -0.0044(3)
Cl1 0.0332(14) 0.0463(16) 0.0465(17) 0.0037(13) -0.0084(13) -0.0111(11)
Cl2 0.0195(11) 0.0454(16) 0.0509(17) 0.0093(12) 0.0001(11) -0.0027(10)
P1 0.0181(11) 0.0320(13) 0.0363(15) 0.0006(11) -0.0017(11) -0.0033(10)
Si1 0.0309(15) 0.0301(15) 0.054(2) -0.0016(14) -0.0111(15) 0.0023(12)
C1 0.035(6) 0.031(6) 0.068(11) 0.006(6) -0.002(6) -0.008(4)
C2 0.033(6) 0.032(6) 0.044(7) 0.019(5) -0.006(5) -0.005(5)
C3 0.030(6) 0.045(6) 0.031(6) 0.015(5) -0.006(5) -0.009(5)
C4 0.016(3) 0.049(5) 0.044(5) 0.007(4) 0.004(3) -0.006(3)
C5 0.016(3) 0.049(5) 0.044(5) 0.007(4) 0.004(3) -0.006(3)
C6 0.028(6) 0.032(6) 0.067(9) 0.007(5) -0.004(5) -0.013(4)
C7 0.031(6) 0.046(7) 0.076(11) 0.001(7) -0.003(7) -0.003(5)
C8 0.080(12) 0.031(7) 0.073(11) -0.002(7) -0.007(9) 0.003(7)
C9 0.051(9) 0.059(9) 0.072(11) -0.015(7) -0.014(7) 0.016(7)
C10 0.051(9) 0.058(9) 0.058(9) 0.007(7) 0.011(7) -0.005(7)
C11 0.016(5) 0.032(6) 0.052(7) -0.003(5) -0.002(5) -0.004(4)
C12 0.023(5) 0.026(6) 0.067(9) 0.001(5) -0.003(5) 0.002(4)
C13 0.018(5) 0.045(6) 0.041(6) -0.003(5) -0.013(4) -0.001(4)
C14 0.021(4) 0.049(6) 0.026(6) -0.005(4) -0.007(4) 0.000(4)
C15 0.028(5) 0.032(6) 0.047(7) -0.005(5) -0.004(5) -0.003(4)
C16 0.018(5) 0.031(6) 0.049(7) 0.006(5) -0.002(5) 0.000(4)
C17 0.026(5) 0.031(5) 0.039(6) 0.001(5) -0.010(5) -0.005(4)
C18 0.027(5) 0.032(6) 0.045(7) 0.003(5) 0.003(5) -0.003(4)
C19 0.022(5) 0.034(6) 0.057(8) 0.003(5) 0.010(5) 0.001(4)
C20 0.030(6) 0.042(6) 0.054(10) 0.009(6) 0.015(5) 0.008(4)
C21 0.037(7) 0.044(7) 0.049(7) 0.004(5) 0.014(5) 0.010(5)
C22 0.036(6) 0.034(6) 0.052(8) 0.002(6) -0.005(7) 0.004(4)
C23 0.022(5) 0.033(6) 0.058(8) 0.002(5) -0.004(5) -0.008(4)
C24 0.036(6) 0.046(7) 0.065(9) 0.014(7) -0.014(6) -0.009(5)
C25 0.040(7) 0.070(11) 0.078(11) 0.034(9) -0.024(8) -0.028(7)
C26 0.053(9) 0.049(9) 0.114(16) 0.034(10) -0.031(10) -0.028(7)
C27 0.119(17) 0.029(7) 0.068(11) 0.005(7) -0.024(11) -0.018(8)
C28 0.054(8) 0.045(7) 0.059(9) 0.000(7) -0.026(7) -0.011(6)
C29 0.032(6) 0.038(7) 0.082(11) -0.008(7) -0.022(7) 0.005(5)
C30 0.050(8) 0.041(7) 0.092(13) 0.010(8) -0.017(9) 0.003(6)

loop_
_atom_type_symbol
_atom_type_description
_atom_type_scat_dispersion_real
_atom_type_scat_dispersion_imag
_atom_type_scat_source
C C 0.0181 0.0091 'International Tables Vol C Tables 4.2.6.8 and 6.1.1.4'
H H 0.0000 0.0000 'International Tables Vol C Tables 4.2.6.8 and 6.1.1.4'
Cl Cl 0.3639 0.7018 'International Tables Vol C Tables 4.2.6.8 and 6.1.1.4'
P P 0.2955 0.4335 'International Tables Vol C Tables 4.2.6.8 and 6.1.1.4'
Ru Ru 0.0552 3.2960 'International Tables Vol C Tables 4.2.6.8 and 6.1.1.4'
Si Si 0.2541 0.3302 'International Tables Vol C Tables 4.2.6.8 and 6.1.1.4'

loop_
_geom_angle_atom_site_label_1
_geom_angle_atom_site_label_2
_geom_angle_atom_site_label_3
_geom_angle
_geom_angle_site_symmetry_1
_geom_angle_site_symmetry_3
_geom_angle_publ_flag
Cl2 Ru1 Cl1 88.11(11) . . ?
P1 Ru1 Cl1 86.35(11) . . ?
P1 Ru1 Cl2 84.77(10) . . ?
C1 Ru1 Cl1 148.0(4) . . ?
C1 Ru1 Cl2 89.5(4) . . ?
C1 Ru1 P1 125.2(4) . . ?
C2 Ru1 Cl1 110.8(4) . . ?
C2 Ru1 Cl2 93.7(3) . . ?
C2 Ru1 P1 162.8(4) . . ?
C2 Ru1 C1 37.6(5) . . ?
C2 Ru1 C3 36.5(5) . . ?
C2 Ru1 C4 67.5(5) . . ?
C2 Ru1 C6 65.8(5) . . ?
C3 Ru1 Cl1 86.6(3) . . ?
C3 Ru1 Cl2 120.9(3) . . ?
C3 Ru1 P1 153.1(3) . . ?
C3 Ru1 C1 67.5(5) . . ?
C4 Ru1 Cl1 90.3(4) . . ?
C4 Ru1 Cl2 159.1(3) . . ?
C4 Ru1 P1 115.9(3) . . ?
C4 Ru1 C1 81.0(5) . . ?
C4 Ru1 C3 38.2(4) . . ?
C5 Ru1 Cl1 120.4(4) . . ?
C5 Ru1 Cl2 151.4(4) . . ?
C5 Ru1 P1 94.4(3) . . ?
C5 Ru1 C1 67.6(5) . . ?
C5 Ru1 C2 78.8(5) . . ?
C5 Ru1 C3 67.3(4) . . ?
C5 Ru1 C4 37.2(5) . . ?
C5 Ru1 C6 38.3(5) . . ?
C6 Ru1 Cl1 158.0(4) . . ?
C6 Ru1 Cl2 113.5(4) . . ?
C6 Ru1 P1 99.1(4) . . ?
C6 Ru1 C1 36.1(5) . . ?
C6 Ru1 C3 79.0(5) . . ?
C6 Ru1 C4 68.2(5) . . ?
C11 P1 Ru1 116.9(4) . . ?
C11 P1 C23 100.8(6) . . ?
C17 P1 Ru1 109.1(4) . . ?
C17 P1 C11 105.7(5) . . ?
C17 P1 C23 108.2(5) . . ?
C23 P1 Ru1 115.4(4) . . ?
C12 Si1 H1 109.5 . . ?
C29 Si1 H1 109.5 . . ?
C29 Si1 C12 108.3(6) . . ?
C30 Si1 H1 109.5 . . ?
C30 Si1 C12 109.1(7) . . ?
C30 Si1 C29 110.8(7) . . ?
C2 C1 Ru1 69.1(7) . . ?
C2 C1 C7 119.3(11) . . ?
C6 C1 Ru1 70.5(7) . . ?
C6 C1 C2 116.4(13) . . ?
C6 C1 C7 124.3(14) . . ?
C7 C1 Ru1 131.8(9) . . ?
Ru1 C2 H2 128.3 . . ?
C1 C2 Ru1 73.3(7) . . ?
C1 C2 H2 118.0 . . ?
C3 C2 Ru1 72.9(7) . . ?
C3 C2 C1 123.9(11) . . ?
C3 C2 H2 118.0 . . ?
Ru1 C3 H3 131.0 . . ?
C2 C3 Ru1 70.6(7) . . ?
C2 C3 H3 120.2 . . ?
C2 C3 C4 119.5(11) . . ?
C4 C3 Ru1 70.8(7) . . ?
C4 C3 H3 120.2 . . ?
C3 C4 Ru1 70.9(6) . . ?
C3 C4 C10 120.6(12) . . ?
C5 C4 Ru1 70.1(7) . . ?
C5 C4 C3 117.1(12) . . ?
C5 C4 C10 122.3(12) . . ?
C10 C4 Ru1 128.8(10) . . ?
Ru1 C5 H5 128.4 . . ?
C4 C5 Ru1 72.7(6) . . ?
C4 C5 H5 119.4 . . ?
C4 C5 C6 121.3(11) . . ?
C6 C5 Ru1 71.9(6) . . ?
C6 C5 H5 119.4 . . ?
Ru1 C6 H6 130.4 . . ?
C1 C6 Ru1 73.3(7) . . ?
C1 C6 C5 121.7(13) . . ?
C1 C6 H6 119.2 . . ?
C5 C6 Ru1 69.8(7) . . ?
C5 C6 H6 119.2 . . ?
C1 C7 H7 107.7 . . ?
C8 C7 C1 111.4(12) . . ?
C8 C7 H7 107.7 . . ?
C8 C7 C9 112.0(12) . . ?
C9 C7 C1 110.1(14) . . ?
C9 C7 H7 107.7 . . ?
C7 C8 H8A 109.5 . . ?
C7 C8 H8B 109.5 . . ?
C7 C8 H8C 109.5 . . ?
H8A C8 H8B 109.5 . . ?
H8A C8 H8C 109.5 . . ?
H8B C8 H8C 109.5 . . ?
C7 C9 H9A 109.5 . . ?
C7 C9 H9B 109.5 . . ?
C7 C9 H9C 109.5 . . ?
H9A C9 H9B 109.5 . . ?
H9A C9 H9C 109.5 . . ?
H9B C9 H9C 109.5 . . ?
C4 C10 H10A 109.5 . . ?
C4 C10 H10B 109.5 . . ?
C4 C10 H10C 109.5 . . ?
H10A C10 H10B 109.5 . . ?
H10A C10 H10C 109.5 . . ?
H10B C10 H10C 109.5 . . ?
C12 C11 P1 122.9(9) . . ?
C16 C11 P1 116.3(10) . . ?
C16 C11 C12 120.6(12) . . ?
C11 C12 Si1 129.4(11) . . ?
C13 C12 Si1 113.7(10) . . ?
C13 C12 C11 116.9(11) . . ?
C12 C13 H13 118.3 . . ?
C12 C13 C14 123.3(12) . . ?
C14 C13 H13 118.3 . . ?
C13 C14 H14 120.7 . . ?
C13 C14 C15 118.6(11) . . ?
C15 C14 H14 120.7 . . ?
C14 C15 H15 120.1 . . ?
C16 C15 C14 119.7(11) . . ?
C16 C15 H15 120.1 . . ?
C11 C16 H16 119.6 . . ?
C15 C16 C11 120.8(11) . . ?
C15 C16 H16 119.6 . . ?
C18 C17 P1 120.6(10) . . ?
C22 C17 P1 119.0(8) . . ?
C22 C17 C18 120.3(11) . . ?
C17 C18 H18 120.6 . . ?
C17 C18 C19 118.8(12) . . ?
C19 C18 H18 120.6 . . ?
C18 C19 H19 119.7 . . ?
C20 C19 C18 120.6(12) . . ?
C20 C19 H19 119.7 . . ?
C19 C20 H20 119.9 . . ?
C19 C20 C21 120.1(11) . . ?
C21 C20 H20 119.9 . . ?
C20 C21 H21 120.1 . . ?
C20 C21 C22 119.8(13) . . ?
C22 C21 H21 120.1 . . ?
C17 C22 C21 120.4(13) . . ?
C17 C22 H22 119.8 . . ?
C21 C22 H22 119.8 . . ?
C24 C23 P1 116.5(10) . . ?
C28 C23 P1 123.1(11) . . ?
C28 C23 C24 120.3(12) . . ?
C23 C24 H24 119.5 . . ?
C25 C24 C23 121.0(16) . . ?
C25 C24 H24 119.5 . . ?
C24 C25 H25 119.4 . . ?
C24 C25 C26 121.2(18) . . ?
C26 C25 H25 119.4 . . ?
C25 C26 H26 120.9 . . ?
C25 C26 C27 118.1(13) . . ?
C27 C26 H26 120.9 . . ?
C26 C27 H27 120.0 . . ?
C28 C27 C26 120.1(17) . . ?
C28 C27 H27 120.0 . . ?
C23 C28 C27 119.2(17) . . ?
C23 C28 H28 120.4 . . ?
C27 C28 H28 120.4 . . ?
Si1 C29 H29A 109.5 . . ?
Si1 C29 H29B 109.5 . . ?
Si1 C29 H29C 109.5 . . ?
H29A C29 H29B 109.5 . . ?
H29A C29 H29C 109.5 . . ?
H29B C29 H29C 109.5 . . ?
Si1 C30 H30A 109.5 . . ?
Si1 C30 H30B 109.5 . . ?
Si1 C30 H30C 109.5 . . ?
H30A C30 H30B 109.5 . . ?
H30A C30 H30C 109.5 . . ?
H30B C30 H30C 109.5 . . ?

loop_
_geom_bond_atom_site_label_1
_geom_bond_atom_site_label_2
_geom_bond_distance
_geom_bond_site_symmetry_2
_geom_bond_publ_flag
Ru1 Cl1 2.406(3) . ?
Ru1 Cl2 2.384(3) . ?
Ru1 P1 2.363(3) . ?
Ru1 C1 2.252(12) . ?
Ru1 C2 2.196(11) . ?
Ru1 C3 2.225(11) . ?
Ru1 C4 2.223(12) . ?
Ru1 C5 2.189(11) . ?
Ru1 C6 2.216(12) . ?
P1 C11 1.849(13) . ?
P1 C17 1.843(12) . ?
P1 C23 1.856(12) . ?
Si1 H1 1.0000 . ?
Si1 C12 1.900(12) . ?
Si1 C29 1.882(13) . ?
Si1 C30 1.860(17) . ?
C1 C2 1.43(2) . ?
C1 C6 1.386(18) . ?
C1 C7 1.56(2) . ?
C2 H2 0.9500 . ?
C2 C3 1.39(2) . ?
C3 H3 0.9500 . ?
C3 C4 1.457(16) . ?
C4 C5 1.409(18) . ?
C4 C10 1.48(2) . ?
C5 H5 0.9500 . ?
C5 C6 1.45(2) . ?
C6 H6 0.9500 . ?
C7 H7 1.0000 . ?
C7 C8 1.48(2) . ?
C7 C9 1.54(2) . ?
C8 H8A 0.9800 . ?
C8 H8B 0.9800 . ?
C8 H8C 0.9800 . ?
C9 H9A 0.9800 . ?
C9 H9B 0.9800 . ?
C9 H9C 0.9800 . ?
C10 H10A 0.9800 . ?
C10 H10B 0.9800 . ?
C10 H10C 0.9800 . ?
C11 C12 1.419(19) . ?
C11 C16 1.389(16) . ?
C12 C13 1.38(2) . ?
C13 H13 0.9500 . ?
C13 C14 1.393(17) . ?
C14 H14 0.9500 . ?
C14 C15 1.399(17) . ?
C15 H15 0.9500 . ?
C15 C16 1.387(19) . ?
C16 H16 0.9500 . ?
C17 C18 1.394(17) . ?
C17 C22 1.36(2) . ?
C18 H18 0.9500 . ?
C18 C19 1.400(16) . ?
C19 H19 0.9500 . ?
C19 C20 1.37(2) . ?
C20 H20 0.9500 . ?
C20 C21 1.37(2) . ?
C21 H21 0.9500 . ?
C21 C22 1.398(17) . ?
C22 H22 0.9500 . ?
C23 C24 1.39(2) . ?
C23 C28 1.37(2) . ?
C24 H24 0.9500 . ?
C24 C25 1.363(19) . ?
C25 H25 0.9500 . ?
C25 C26 1.37(3) . ?
C26 H26 0.9500 . ?
C26 C27 1.44(3) . ?
C27 H27 0.9500 . ?
C27 C28 1.40(2) . ?
C28 H28 0.9500 . ?
C29 H29A 0.9800 . ?
C29 H29B 0.9800 . ?
C29 H29C 0.9800 . ?
C30 H30A 0.9800 . ?
C30 H30B 0.9800 . ?
C30 H30C 0.9800 . ?

loop_
_geom_torsion_atom_site_label_1
_geom_torsion_atom_site_label_2
_geom_torsion_atom_site_label_3
_geom_torsion_atom_site_label_4
_geom_torsion
_geom_torsion_site_symmetry_1
_geom_torsion_site_symmetry_2
_geom_torsion_site_symmetry_3
_geom_torsion_site_symmetry_4
_geom_torsion_publ_flag
Ru1 P1 C11 C12 -178.0(8) . . . . ?
Ru1 P1 C11 C16 -3.3(10) . . . . ?
Ru1 P1 C17 C18 -113.5(9) . . . . ?
Ru1 P1 C17 C22 62.6(10) . . . . ?
Ru1 P1 C23 C24 81.2(11) . . . . ?
Ru1 P1 C23 C28 -97.1(11) . . . . ?
Ru1 C1 C2 C3 55.1(10) . . . . ?
Ru1 C1 C6 C5 -52.6(10) . . . . ?
Ru1 C1 C7 C8 -105.3(14) . . . . ?
Ru1 C1 C7 C9 129.8(13) . . . . ?
Ru1 C2 C3 C4 53.2(10) . . . . ?
Ru1 C3 C4 C5 54.4(10) . . . . ?
Ru1 C3 C4 C10 -124.5(12) . . . . ?
Ru1 C4 C5 C6 55.2(10) . . . . ?
Ru1 C5 C6 C1 54.1(11) . . . . ?
P1 C11 C12 Si1 -6.5(15) . . . . ?
P1 C11 C12 C13 174.7(8) . . . . ?
P1 C11 C16 C15 -174.3(9) . . . . ?
P1 C17 C18 C19 176.0(9) . . . . ?
P1 C17 C22 C21 -176.5(10) . . . . ?
P1 C23 C24 C25 -175.7(11) . . . . ?
P1 C23 C28 C27 175.0(12) . . . . ?
Si1 C12 C13 C14 -179.5(9) . . . . ?
C1 C2 C3 Ru1 -55.3(10) . . . . ?
C1 C2 C3 C4 -2.1(17) . . . . ?
C2 C1 C6 Ru1 53.3(9) . . . . ?
C2 C1 C6 C5 0.7(17) . . . . ?
C2 C1 C7 C8 167.3(12) . . . . ?
C2 C1 C7 C9 42.5(16) . . . . ?
C2 C3 C4 Ru1 -53.1(10) . . . . ?
C2 C3 C4 C5 1.3(17) . . . . ?
C2 C3 C4 C10 -177.6(12) . . . . ?
C3 C4 C5 Ru1 -54.8(9) . . . . ?
C3 C4 C5 C6 0.4(17) . . . . ?
C4 C5 C6 Ru1 -55.6(10) . . . . ?
C4 C5 C6 C1 -1.4(18) . . . . ?
C6 C1 C2 Ru1 -54.0(10) . . . . ?
C6 C1 C2 C3 1.0(17) . . . . ?
C6 C1 C7 C8 -11.3(19) . . . . ?
C6 C1 C7 C9 -136.2(14) . . . . ?
C7 C1 C2 Ru1 127.2(11) . . . . ?
C7 C1 C2 C3 -177.7(11) . . . . ?
C7 C1 C6 Ru1 -128.0(13) . . . . ?
C7 C1 C6 C5 179.4(12) . . . . ?
C10 C4 C5 Ru1 124.1(13) . . . . ?
C10 C4 C5 C6 179.3(12) . . . . ?
C11 P1 C17 C18 13.0(11) . . . . ?
C11 P1 C17 C22 -171.0(10) . . . . ?
C11 P1 C23 C24 -45.6(11) . . . . ?
C11 P1 C23 C28 136.0(12) . . . . ?
C11 C12 C13 C14 -0.5(17) . . . . ?
C12 C11 C16 C15 0.5(17) . . . . ?
C12 C13 C14 C15 0.1(17) . . . . ?
C13 C14 C15 C16 0.6(16) . . . . ?
C14 C15 C16 C11 -0.9(17) . . . . ?
C16 C11 C12 Si1 179.1(9) . . . . ?
C16 C11 C12 C13 0.2(16) . . . . ?
C17 P1 C11 C12 60.4(10) . . . . ?
C17 P1 C11 C16 -124.9(9) . . . . ?
C17 P1 C23 C24 -156.3(10) . . . . ?
C17 P1 C23 C28 25.4(14) . . . . ?
C17 C18 C19 C20 0.3(18) . . . . ?
C18 C17 C22 C21 -0.4(19) . . . . ?
C18 C19 C20 C21 -0.2(19) . . . . ?
C19 C20 C21 C22 -0.2(19) . . . . ?
C20 C21 C22 C17 0.6(19) . . . . ?
C22 C17 C18 C19 0.0(18) . . . . ?
C23 P1 C11 C12 -52.2(10) . . . . ?
C23 P1 C11 C16 122.5(9) . . . . ?
C23 P1 C17 C18 120.3(10) . . . . ?
C23 P1 C17 C22 -63.7(11) . . . . ?
C23 C24 C25 C26 0(2) . . . . ?
C24 C23 C28 C27 -3(2) . . . . ?
C24 C25 C26 C27 -2(2) . . . . ?
C25 C26 C27 C28 1(3) . . . . ?
C26 C27 C28 C23 2(2) . . . . ?
C28 C23 C24 C25 3(2) . . . . ?
